data_7002431
loop_
_publ_author_name
'Kozlov, V. A.'
'Aleksanyan, D. V.'
'Nelyubina, Yu. V.'
'Lyssenko, K. A.'
'Gutsul, E. I.'
'Vasil'ev, A. A.'
'Petrovskii, P. V.'
'Odinets, I. L.'

_publ_section_title
;
 5,6-Membered palladium pincer complexes of
 1-thiophosphoryloxy-3-thiophosphorylbenzenes. Synthesis, X-ray
 structure, and catalytic activity
;
_journal_issue 40
_journal_name_full 'Dalton Transactions'
_journal_page_first 8657
_journal_page_last 8666
_journal_paper_doi 10.1039/b907644a
_journal_year 2009
_chemical_formula_moiety 'C26 H34 N2 O P2 S2'
_chemical_formula_sum 'C26 H34 N2 O P2 S2'
_chemical_formula_weight 516.61
_chemical_name_systematic
;
?
;
_space_group_IT_number 2
_symmetry_cell_setting triclinic
_symmetry_space_group_name_Hall '-P 1'
_symmetry_space_group_name_H-M 'P -1'
_atom_sites_solution_hydrogens geom
_atom_sites_solution_primary direct
_atom_sites_solution_secondary difmap
_audit_creation_method SHELXL-97
_cell_angle_alpha 83.718(16)
_cell_angle_beta 78.009(16)
_cell_angle_gamma 66.27(2)
_cell_formula_units_Z 2
_cell_length_a 9.1250(16)
_cell_length_b 11.081(3)
_cell_length_c 14.998(3)
_cell_measurement_reflns_used 658
_cell_measurement_temperature 120(2)
_cell_measurement_theta_max 30
_cell_measurement_theta_min 3
_cell_volume 1357.4(6)
_computing_cell_refinement 'SAINTPlus (Bruker, 1998a)'
_computing_data_collection 'SMART (Bruker, 1998b)'
_computing_data_reduction 'SAINTPlus (Bruker, 1998a)'
_computing_molecular_graphics 'SHELXTL ver. 5.1 (Sheldrick, 1998b)'
_computing_publication_material 'SHELXTL ver. 5.1 (Sheldrick, 1998b)'
_computing_structure_refinement 'SHELXTL ver. 5.1 (Sheldrick, 1998b)'
_computing_structure_solution 'SHELXTL ver. 5.1 (Sheldrick, 1998b)'
_diffrn_ambient_temperature 120(2)
_diffrn_measured_fraction_theta_full 0.995
_diffrn_measured_fraction_theta_max 0.995
_diffrn_measurement_device_type 'Bruker SMART 1000 CCD area detector'
_diffrn_measurement_method 'phi and omega scans'
_diffrn_radiation_monochromator graphite
_diffrn_radiation_source 'fine-focus sealed tube'
_diffrn_radiation_type MoK\a
_diffrn_radiation_wavelength 0.71073
_diffrn_reflns_av_R_equivalents 0.0301
_diffrn_reflns_av_sigmaI/netI 0.0612
_diffrn_reflns_limit_h_max 12
_diffrn_reflns_limit_h_min -12
_diffrn_reflns_limit_k_max 15
_diffrn_reflns_limit_k_min -15
_diffrn_reflns_limit_l_max 20
_diffrn_reflns_limit_l_min -20
_diffrn_reflns_number 15045
_diffrn_reflns_theta_full 29.00
_diffrn_reflns_theta_max 29.00
_diffrn_reflns_theta_min 2.01
_exptl_absorpt_coefficient_mu 0.335
_exptl_absorpt_correction_T_max 0.930
_exptl_absorpt_correction_T_min 0.901
_exptl_absorpt_correction_type multi-scan
_exptl_absorpt_process_details 'SADABS (Sheldrick, 1998a)'
_exptl_crystal_colour yellow
_exptl_crystal_density_diffrn 1.264
_exptl_crystal_density_method 'not measured'
_exptl_crystal_description prism
_exptl_crystal_F_000 548
_exptl_crystal_size_max 0.30
_exptl_crystal_size_mid 0.25
_exptl_crystal_size_min 0.20
_refine_diff_density_max 0.604
_refine_diff_density_min -0.305
_refine_diff_density_rms 0.076
_refine_ls_extinction_method none
_refine_ls_goodness_of_fit_ref 1.004
_refine_ls_hydrogen_treatment constr
_refine_ls_matrix_type full
_refine_ls_number_parameters 302
_refine_ls_number_reflns 7182
_refine_ls_number_restraints 0
_refine_ls_restrained_S_all 1.004
_refine_ls_R_factor_all 0.0757
_refine_ls_R_factor_gt 0.0507
_refine_ls_shift/su_max 0.000
_refine_ls_shift/su_mean 0.000
_refine_ls_structure_factor_coef Fsqd
_refine_ls_weighting_details 'calc w=1/[\s^2^(Fo^2^)+(0.0500P)^2^+0.5700P] where P=(Fo^2^+2Fc^2^)/3'
_refine_ls_weighting_scheme calc
_refine_ls_wR_factor_gt 0.1127
_refine_ls_wR_factor_ref 0.1224
_reflns_number_gt 4787
_reflns_number_total 7182
_reflns_threshold_expression I>2\s(I)
_cod_data_source_file b907644a.txt
_cod_data_source_block a
_cod_depositor_comments
;
The following automatic conversions were performed:
'_symmetry_cell_setting' value 'Triclinic' changed to 'triclinic'
according to '/home/saulius/struct/CIF-dictionaries/cif_core.dic'
dictionary named 'cif_core.dic' version 2.4.1 from 2010-06-29.

Automatic conversion script
Id: cif_fix_enum 1527 2010-12-29 10:47:43Z saulius 
;
_cod_database_code 7002431

loop_
_symmetry_equiv_pos_as_xyz
'x, y, z'
'-x, -y, -z'

loop_
_atom_site_label
_atom_site_type_symbol
_atom_site_fract_x
_atom_site_fract_y
_atom_site_fract_z
_atom_site_U_iso_or_equiv
_atom_site_adp_type
_atom_site_occupancy
_atom_site_symmetry_multiplicity
_atom_site_calc_flag
_atom_site_refinement_flags
_atom_site_disorder_assembly
_atom_site_disorder_group
P1 P -0.05492(7) 0.67106(5) 0.14400(4) 0.02313(13) Uani 1 1 d . . .
S1 S -0.13067(7) 0.53009(5) 0.18292(4) 0.02917(14) Uani 1 1 d . . .
P2 P 0.45374(6) 0.28461(5) 0.30673(4) 0.02210(13) Uani 1 1 d . . .
S2 S 0.67996(7) 0.17016(6) 0.31284(4) 0.03038(15) Uani 1 1 d . . .
O1 O 0.12318(18) 0.61996(14) 0.07808(10) 0.0259(3) Uani 1 1 d . . .
N1 N -0.0395(2) 0.74295(17) 0.22933(12) 0.0243(4) Uani 1 1 d . . .
N2 N -0.1479(2) 0.78953(18) 0.07493(12) 0.0257(4) Uani 1 1 d . . .
C1 C 0.2535(3) 0.5048(2) 0.09417(14) 0.0229(4) Uani 1 1 d . . .
C2 C 0.2851(2) 0.4633(2) 0.18146(14) 0.0228(4) Uani 1 1 d . . .
H2A H 0.2148 0.5118 0.2329 0.027 Uiso 1 1 calc R . .
C3 C 0.4216(2) 0.3495(2) 0.19266(14) 0.0224(4) Uani 1 1 d . . .
C4 C 0.5287(3) 0.2811(2) 0.11739(15) 0.0255(5) Uani 1 1 d . . .
H4A H 0.6235 0.2053 0.1251 0.031 Uiso 1 1 calc R . .
C5 C 0.4944(3) 0.3258(2) 0.03058(15) 0.0287(5) Uani 1 1 d . . .
H5A H 0.5669 0.2797 -0.0212 0.034 Uiso 1 1 calc R . .
C6 C 0.3563(3) 0.4363(2) 0.01843(15) 0.0256(5) Uani 1 1 d . . .
H6A H 0.3326 0.4646 -0.0410 0.031 Uiso 1 1 calc R . .
C7 C -0.0991(3) 0.7162(2) 0.32543(15) 0.0324(5) Uani 1 1 d . . .
H7A H -0.0327 0.7309 0.3643 0.039 Uiso 1 1 calc R . .
H7B H -0.0851 0.6226 0.3333 0.039 Uiso 1 1 calc R . .
C8 C -0.2775(3) 0.8034(2) 0.35681(18) 0.0415(6) Uani 1 1 d . . .
H8A H -0.3110 0.7833 0.4212 0.062 Uiso 1 1 calc R . .
H8B H -0.3443 0.7867 0.3201 0.062 Uiso 1 1 calc R . .
H8C H -0.2921 0.8963 0.3493 0.062 Uiso 1 1 calc R . .
C9 C 0.0247(3) 0.8480(2) 0.21141(17) 0.0303(5) Uani 1 1 d . . .
H9A H -0.0497 0.9245 0.2490 0.036 Uiso 1 1 calc R . .
H9B H 0.0259 0.8772 0.1466 0.036 Uiso 1 1 calc R . .
C10 C 0.1945(3) 0.8056(2) 0.23175(19) 0.0382(6) Uani 1 1 d . . .
H10A H 0.2298 0.8793 0.2183 0.057 Uiso 1 1 calc R . .
H10B H 0.2696 0.7310 0.1938 0.057 Uiso 1 1 calc R . .
H10C H 0.1939 0.7789 0.2963 0.057 Uiso 1 1 calc R . .
C11 C -0.2862(3) 0.9102(2) 0.10949(17) 0.0307(5) Uani 1 1 d . . .
H11A H -0.2866 0.9840 0.0658 0.037 Uiso 1 1 calc R . .
H11B H -0.2690 0.9312 0.1680 0.037 Uiso 1 1 calc R . .
C12 C -0.4521(3) 0.9029(3) 0.1245(2) 0.0460(7) Uani 1 1 d . . .
H12A H -0.5357 0.9857 0.1498 0.069 Uiso 1 1 calc R . .
H12B H -0.4534 0.8296 0.1672 0.069 Uiso 1 1 calc R . .
H12C H -0.4744 0.8886 0.0662 0.069 Uiso 1 1 calc R . .
C13 C -0.1260(3) 0.7660(2) -0.02277(15) 0.0302(5) Uani 1 1 d . . .
H13A H -0.2339 0.7965 -0.0409 0.036 Uiso 1 1 calc R . .
H13B H -0.0694 0.6703 -0.0334 0.036 Uiso 1 1 calc R . .
C14 C -0.0277(4) 0.8383(3) -0.08090(19) 0.0522(8) Uani 1 1 d . . .
H14A H -0.0178 0.8233 -0.1455 0.078 Uiso 1 1 calc R . .
H14B H 0.0809 0.8052 -0.0650 0.078 Uiso 1 1 calc R . .
H14C H -0.0828 0.9329 -0.0697 0.078 Uiso 1 1 calc R . .
C15 C 0.3164(3) 0.1999(2) 0.34228(14) 0.0227(4) Uani 1 1 d . . .
C16 C 0.1719(3) 0.2377(2) 0.30901(15) 0.0290(5) Uani 1 1 d . . .
H16A H 0.1425 0.3104 0.2670 0.035 Uiso 1 1 calc R . .
C17 C 0.0708(3) 0.1693(3) 0.33718(16) 0.0344(6) Uani 1 1 d . . .
H17A H -0.0279 0.1958 0.3146 0.041 Uiso 1 1 calc R . .
C18 C 0.1130(3) 0.0633(3) 0.39765(16) 0.0364(6) Uani 1 1 d . . .
H18A H 0.0449 0.0156 0.4156 0.044 Uiso 1 1 calc R . .
C19 C 0.2544(3) 0.0264(2) 0.43220(17) 0.0371(6) Uani 1 1 d . . .
H19A H 0.2819 -0.0453 0.4751 0.045 Uiso 1 1 calc R . .
C20 C 0.3563(3) 0.0937(2) 0.40455(16) 0.0292(5) Uani 1 1 d . . .
H20A H 0.4539 0.0673 0.4282 0.035 Uiso 1 1 calc R . .
C21 C 0.3773(2) 0.4284(2) 0.37694(14) 0.0225(4) Uani 1 1 d . . .
C22 C 0.4617(3) 0.5111(2) 0.36110(16) 0.0283(5) Uani 1 1 d . . .
H22A H 0.5531 0.4938 0.3130 0.034 Uiso 1 1 calc R . .
C23 C 0.4127(3) 0.6188(2) 0.41538(16) 0.0328(5) Uani 1 1 d . . .
H23A H 0.4699 0.6756 0.4041 0.039 Uiso 1 1 calc R . .
C24 C 0.2805(3) 0.6439(2) 0.48608(16) 0.0330(5) Uani 1 1 d . . .
H24A H 0.2477 0.7174 0.5235 0.040 Uiso 1 1 calc R . .
C25 C 0.1965(3) 0.5620(2) 0.50205(17) 0.0331(5) Uani 1 1 d . . .
H25A H 0.1060 0.5791 0.5506 0.040 Uiso 1 1 calc R . .
C26 C 0.2437(3) 0.4546(2) 0.44741(15) 0.0278(5) Uani 1 1 d . . .
H26A H 0.1848 0.3990 0.4582 0.033 Uiso 1 1 calc R . .

loop_
_atom_site_aniso_label
_atom_site_aniso_U_11
_atom_site_aniso_U_22
_atom_site_aniso_U_33
_atom_site_aniso_U_23
_atom_site_aniso_U_13
_atom_site_aniso_U_12
P1 0.0231(3) 0.0227(3) 0.0225(3) 0.0009(2) -0.0033(2) -0.0085(2)
S1 0.0300(3) 0.0260(3) 0.0332(3) 0.0028(2) -0.0059(2) -0.0135(2)
P2 0.0189(3) 0.0211(3) 0.0268(3) -0.0005(2) -0.0051(2) -0.0079(2)
S2 0.0201(3) 0.0268(3) 0.0435(4) -0.0008(2) -0.0097(2) -0.0065(2)
O1 0.0252(8) 0.0269(8) 0.0222(8) 0.0029(6) -0.0025(6) -0.0084(6)
N1 0.0270(10) 0.0235(9) 0.0221(9) 0.0008(7) -0.0039(8) -0.0101(8)
N2 0.0260(10) 0.0249(9) 0.0239(9) 0.0022(7) -0.0055(8) -0.0078(8)
C1 0.0222(11) 0.0212(10) 0.0265(11) 0.0004(9) -0.0034(9) -0.0105(9)
C2 0.0219(11) 0.0221(10) 0.0233(11) -0.0039(8) 0.0012(8) -0.0091(9)
C3 0.0201(10) 0.0217(10) 0.0267(11) -0.0002(8) -0.0023(9) -0.0105(9)
C4 0.0207(11) 0.0225(11) 0.0319(12) -0.0043(9) -0.0006(9) -0.0083(9)
C5 0.0294(12) 0.0282(12) 0.0267(12) -0.0073(9) 0.0031(9) -0.0118(10)
C6 0.0286(12) 0.0298(11) 0.0220(11) -0.0012(9) -0.0011(9) -0.0165(10)
C7 0.0424(14) 0.0313(12) 0.0224(11) -0.0005(10) -0.0033(10) -0.0144(11)
C8 0.0457(16) 0.0339(13) 0.0345(14) -0.0002(11) 0.0096(12) -0.0134(12)
C9 0.0358(13) 0.0246(11) 0.0336(13) -0.0018(10) -0.0071(10) -0.0142(10)
C10 0.0330(13) 0.0351(13) 0.0485(16) -0.0048(12) -0.0100(12) -0.0133(11)
C11 0.0301(12) 0.0236(11) 0.0361(13) 0.0004(10) -0.0107(10) -0.0062(10)
C12 0.0286(13) 0.0444(16) 0.0604(18) -0.0057(14) -0.0078(13) -0.0087(12)
C13 0.0344(13) 0.0314(12) 0.0255(12) 0.0033(10) -0.0108(10) -0.0119(10)
C14 0.066(2) 0.065(2) 0.0324(15) 0.0112(13) -0.0045(14) -0.0374(17)
C15 0.0228(11) 0.0247(11) 0.0224(11) -0.0037(8) -0.0014(8) -0.0115(9)
C16 0.0286(12) 0.0343(12) 0.0285(12) 0.0031(10) -0.0074(10) -0.0167(10)
C17 0.0305(13) 0.0521(15) 0.0294(12) -0.0025(11) -0.0040(10) -0.0256(12)
C18 0.0419(15) 0.0454(15) 0.0322(13) -0.0033(11) 0.0009(11) -0.0307(12)
C19 0.0437(15) 0.0315(13) 0.0376(14) 0.0052(11) -0.0022(12) -0.0202(12)
C20 0.0274(12) 0.0281(12) 0.0322(12) 0.0012(10) -0.0067(10) -0.0110(10)
C21 0.0210(10) 0.0221(10) 0.0250(11) -0.0001(8) -0.0076(9) -0.0075(8)
C22 0.0288(12) 0.0300(12) 0.0301(12) 0.0004(10) -0.0071(10) -0.0149(10)
C23 0.0395(14) 0.0281(12) 0.0373(14) 0.0022(10) -0.0128(11) -0.0177(11)
C24 0.0394(14) 0.0271(12) 0.0338(13) -0.0063(10) -0.0120(11) -0.0103(10)
C25 0.0290(12) 0.0323(13) 0.0347(13) -0.0076(10) -0.0031(10) -0.0082(10)
C26 0.0277(12) 0.0291(12) 0.0289(12) -0.0008(9) -0.0057(9) -0.0132(10)

loop_
_atom_type_symbol
_atom_type_description
_atom_type_scat_dispersion_real
_atom_type_scat_dispersion_imag
_atom_type_scat_source
C C 0.0033 0.0016 'International Tables Vol C Tables 4.2.6.8 and 6.1.1.4'
H H 0.0000 0.0000 'International Tables Vol C Tables 4.2.6.8 and 6.1.1.4'
N N 0.0061 0.0033 'International Tables Vol C Tables 4.2.6.8 and 6.1.1.4'
O O 0.0106 0.0060 'International Tables Vol C Tables 4.2.6.8 and 6.1.1.4'
P P 0.1023 0.0942 'International Tables Vol C Tables 4.2.6.8 and 6.1.1.4'
S S 0.1246 0.1234 'International Tables Vol C Tables 4.2.6.8 and 6.1.1.4'

loop_
_geom_angle_atom_site_label_1
_geom_angle_atom_site_label_2
_geom_angle_atom_site_label_3
_geom_angle
_geom_angle_site_symmetry_1
_geom_angle_site_symmetry_3
_geom_angle_publ_flag
O1 P1 N1 106.59(9) . . ?
O1 P1 N2 96.44(9) . . ?
N1 P1 N2 106.44(9) . . ?
O1 P1 S1 112.49(7) . . ?
N1 P1 S1 112.97(7) . . ?
N2 P1 S1 120.08(7) . . ?
C15 P2 C3 104.77(10) . . ?
C15 P2 C21 107.03(10) . . ?
C3 P2 C21 105.33(10) . . ?
C15 P2 S2 112.64(8) . . ?
C3 P2 S2 113.61(8) . . ?
C21 P2 S2 112.80(7) . . ?
C1 O1 P1 124.17(13) . . ?
C7 N1 C9 116.64(18) . . ?
C7 N1 P1 123.27(15) . . ?
C9 N1 P1 119.92(15) . . ?
C11 N2 C13 115.74(18) . . ?
C11 N2 P1 121.70(15) . . ?
C13 N2 P1 120.73(15) . . ?
C6 C1 C2 121.1(2) . . ?
C6 C1 O1 116.87(19) . . ?
C2 C1 O1 121.95(19) . . ?
C1 C2 C3 119.11(19) . . ?
C1 C2 H2A 120.4 . . ?
C3 C2 H2A 120.4 . . ?
C4 C3 C2 120.7(2) . . ?
C4 C3 P2 119.52(16) . . ?
C2 C3 P2 119.67(16) . . ?
C3 C4 C5 118.8(2) . . ?
C3 C4 H4A 120.6 . . ?
C5 C4 H4A 120.6 . . ?
C6 C5 C4 121.2(2) . . ?
C6 C5 H5A 119.4 . . ?
C4 C5 H5A 119.4 . . ?
C1 C6 C5 119.0(2) . . ?
C1 C6 H6A 120.5 . . ?
C5 C6 H6A 120.5 . . ?
N1 C7 C8 112.44(19) . . ?
N1 C7 H7A 109.1 . . ?
C8 C7 H7A 109.1 . . ?
N1 C7 H7B 109.1 . . ?
C8 C7 H7B 109.1 . . ?
H7A C7 H7B 107.8 . . ?
C7 C8 H8A 109.5 . . ?
C7 C8 H8B 109.5 . . ?
H8A C8 H8B 109.5 . . ?
C7 C8 H8C 109.5 . . ?
H8A C8 H8C 109.5 . . ?
H8B C8 H8C 109.5 . . ?
N1 C9 C10 113.62(19) . . ?
N1 C9 H9A 108.8 . . ?
C10 C9 H9A 108.8 . . ?
N1 C9 H9B 108.8 . . ?
C10 C9 H9B 108.8 . . ?
H9A C9 H9B 107.7 . . ?
C9 C10 H10A 109.5 . . ?
C9 C10 H10B 109.5 . . ?
H10A C10 H10B 109.5 . . ?
C9 C10 H10C 109.5 . . ?
H10A C10 H10C 109.5 . . ?
H10B C10 H10C 109.5 . . ?
N2 C11 C12 115.2(2) . . ?
N2 C11 H11A 108.5 . . ?
C12 C11 H11A 108.5 . . ?
N2 C11 H11B 108.5 . . ?
C12 C11 H11B 108.5 . . ?
H11A C11 H11B 107.5 . . ?
C11 C12 H12A 109.5 . . ?
C11 C12 H12B 109.5 . . ?
H12A C12 H12B 109.5 . . ?
C11 C12 H12C 109.5 . . ?
H12A C12 H12C 109.5 . . ?
H12B C12 H12C 109.5 . . ?
N2 C13 C14 111.1(2) . . ?
N2 C13 H13A 109.4 . . ?
C14 C13 H13A 109.4 . . ?
N2 C13 H13B 109.4 . . ?
C14 C13 H13B 109.4 . . ?
H13A C13 H13B 108.0 . . ?
C13 C14 H14A 109.5 . . ?
C13 C14 H14B 109.5 . . ?
H14A C14 H14B 109.5 . . ?
C13 C14 H14C 109.5 . . ?
H14A C14 H14C 109.5 . . ?
H14B C14 H14C 109.5 . . ?
C20 C15 C16 118.9(2) . . ?
C20 C15 P2 119.19(17) . . ?
C16 C15 P2 121.93(17) . . ?
C17 C16 C15 120.2(2) . . ?
C17 C16 H16A 119.9 . . ?
C15 C16 H16A 119.9 . . ?
C18 C17 C16 120.3(2) . . ?
C18 C17 H17A 119.9 . . ?
C16 C17 H17A 119.9 . . ?
C17 C18 C19 120.0(2) . . ?
C17 C18 H18A 120.0 . . ?
C19 C18 H18A 120.0 . . ?
C18 C19 C20 120.2(2) . . ?
C18 C19 H19A 119.9 . . ?
C20 C19 H19A 119.9 . . ?
C19 C20 C15 120.4(2) . . ?
C19 C20 H20A 119.8 . . ?
C15 C20 H20A 119.8 . . ?
C26 C21 C22 119.6(2) . . ?
C26 C21 P2 122.57(17) . . ?
C22 C21 P2 117.73(17) . . ?
C23 C22 C21 120.0(2) . . ?
C23 C22 H22A 120.0 . . ?
C21 C22 H22A 120.0 . . ?
C22 C23 C24 120.3(2) . . ?
C22 C23 H23A 119.9 . . ?
C24 C23 H23A 119.9 . . ?
C25 C24 C23 119.9(2) . . ?
C25 C24 H24A 120.0 . . ?
C23 C24 H24A 120.0 . . ?
C24 C25 C26 120.3(2) . . ?
C24 C25 H25A 119.9 . . ?
C26 C25 H25A 119.9 . . ?
C25 C26 C21 119.9(2) . . ?
C25 C26 H26A 120.0 . . ?
C21 C26 H26A 120.0 . . ?

loop_
_geom_bond_atom_site_label_1
_geom_bond_atom_site_label_2
_geom_bond_distance
_geom_bond_site_symmetry_2
_geom_bond_publ_flag
P1 O1 1.6289(16) . ?
P1 N1 1.6371(19) . ?
P1 N2 1.6394(19) . ?
P1 S1 1.9392(9) . ?
P2 C15 1.815(2) . ?
P2 C3 1.817(2) . ?
P2 C21 1.817(2) . ?
P2 S2 1.9555(9) . ?
O1 C1 1.389(2) . ?
N1 C7 1.474(3) . ?
N1 C9 1.479(3) . ?
N2 C11 1.474(3) . ?
N2 C13 1.475(3) . ?
C1 C6 1.386(3) . ?
C1 C2 1.388(3) . ?
C2 C3 1.395(3) . ?
C2 H2A 0.9500 . ?
C3 C4 1.392(3) . ?
C4 C5 1.394(3) . ?
C4 H4A 0.9500 . ?
C5 C6 1.388(3) . ?
C5 H5A 0.9500 . ?
C6 H6A 0.9500 . ?
C7 C8 1.523(3) . ?
C7 H7A 0.9900 . ?
C7 H7B 0.9900 . ?
C8 H8A 0.9800 . ?
C8 H8B 0.9800 . ?
C8 H8C 0.9800 . ?
C9 C10 1.514(3) . ?
C9 H9A 0.9900 . ?
C9 H9B 0.9900 . ?
C10 H10A 0.9800 . ?
C10 H10B 0.9800 . ?
C10 H10C 0.9800 . ?
C11 C12 1.517(3) . ?
C11 H11A 0.9900 . ?
C11 H11B 0.9900 . ?
C12 H12A 0.9800 . ?
C12 H12B 0.9800 . ?
C12 H12C 0.9800 . ?
C13 C14 1.518(3) . ?
C13 H13A 0.9900 . ?
C13 H13B 0.9900 . ?
C14 H14A 0.9800 . ?
C14 H14B 0.9800 . ?
C14 H14C 0.9800 . ?
C15 C20 1.395(3) . ?
C15 C16 1.395(3) . ?
C16 C17 1.391(3) . ?
C16 H16A 0.9500 . ?
C17 C18 1.378(3) . ?
C17 H17A 0.9500 . ?
C18 C19 1.381(4) . ?
C18 H18A 0.9500 . ?
C19 C20 1.387(3) . ?
C19 H19A 0.9500 . ?
C20 H20A 0.9500 . ?
C21 C26 1.391(3) . ?
C21 C22 1.392(3) . ?
C22 C23 1.384(3) . ?
C22 H22A 0.9500 . ?
C23 C24 1.385(3) . ?
C23 H23A 0.9500 . ?
C24 C25 1.380(3) . ?
C24 H24A 0.9500 . ?
C25 C26 1.388(3) . ?
C25 H25A 0.9500 . ?
C26 H26A 0.9500 . ?

loop_
_geom_torsion_atom_site_label_1
_geom_torsion_atom_site_label_2
_geom_torsion_atom_site_label_3
_geom_torsion_atom_site_label_4
_geom_torsion
_geom_torsion_site_symmetry_1
_geom_torsion_site_symmetry_2
_geom_torsion_site_symmetry_3
_geom_torsion_site_symmetry_4
_geom_torsion_publ_flag
N1 P1 O1 C1 80.45(17) . . . . ?
N2 P1 O1 C1 -170.23(16) . . . . ?
S1 P1 O1 C1 -43.89(17) . . . . ?
O1 P1 N1 C7 -132.27(17) . . . . ?
N2 P1 N1 C7 125.60(17) . . . . ?
S1 P1 N1 C7 -8.24(19) . . . . ?
O1 P1 N1 C9 52.80(17) . . . . ?
N2 P1 N1 C9 -49.32(18) . . . . ?
S1 P1 N1 C9 176.84(14) . . . . ?
O1 P1 N2 C11 -150.11(17) . . . . ?
N1 P1 N2 C11 -40.67(19) . . . . ?
S1 P1 N2 C11 89.21(17) . . . . ?
O1 P1 N2 C13 45.97(18) . . . . ?
N1 P1 N2 C13 155.41(16) . . . . ?
S1 P1 N2 C13 -74.71(18) . . . . ?
P1 O1 C1 C6 145.38(16) . . . . ?
P1 O1 C1 C2 -37.9(3) . . . . ?
C6 C1 C2 C3 -1.0(3) . . . . ?
O1 C1 C2 C3 -177.54(18) . . . . ?
C1 C2 C3 C4 2.6(3) . . . . ?
C1 C2 C3 P2 -173.89(15) . . . . ?
C15 P2 C3 C4 -98.42(18) . . . . ?
C21 P2 C3 C4 148.86(17) . . . . ?
S2 P2 C3 C4 24.92(19) . . . . ?
C15 P2 C3 C2 78.14(18) . . . . ?
C21 P2 C3 C2 -34.59(19) . . . . ?
S2 P2 C3 C2 -158.52(15) . . . . ?
C2 C3 C4 C5 -2.1(3) . . . . ?
P2 C3 C4 C5 174.40(16) . . . . ?
C3 C4 C5 C6 0.0(3) . . . . ?
C2 C1 C6 C5 -1.1(3) . . . . ?
O1 C1 C6 C5 175.60(19) . . . . ?
C4 C5 C6 C1 1.7(3) . . . . ?
C9 N1 C7 C8 87.7(2) . . . . ?
P1 N1 C7 C8 -87.3(2) . . . . ?
C7 N1 C9 C10 77.3(3) . . . . ?
P1 N1 C9 C10 -107.4(2) . . . . ?
C13 N2 C11 C12 76.4(3) . . . . ?
P1 N2 C11 C12 -88.3(2) . . . . ?
C11 N2 C13 C14 85.3(3) . . . . ?
P1 N2 C13 C14 -109.9(2) . . . . ?
C3 P2 C15 C20 151.76(17) . . . . ?
C21 P2 C15 C20 -96.73(18) . . . . ?
S2 P2 C15 C20 27.79(19) . . . . ?
C3 P2 C15 C16 -28.1(2) . . . . ?
C21 P2 C15 C16 83.4(2) . . . . ?
S2 P2 C15 C16 -152.08(16) . . . . ?
C20 C15 C16 C17 -0.6(3) . . . . ?
P2 C15 C16 C17 179.29(18) . . . . ?
C15 C16 C17 C18 -0.4(4) . . . . ?
C16 C17 C18 C19 1.5(4) . . . . ?
C17 C18 C19 C20 -1.6(4) . . . . ?
C18 C19 C20 C15 0.6(4) . . . . ?
C16 C15 C20 C19 0.5(3) . . . . ?
P2 C15 C20 C19 -179.37(18) . . . . ?
C15 P2 C21 C26 4.0(2) . . . . ?
C3 P2 C21 C26 115.12(19) . . . . ?
S2 P2 C21 C26 -120.43(17) . . . . ?
C15 P2 C21 C22 -178.92(17) . . . . ?
C3 P2 C21 C22 -67.80(18) . . . . ?
S2 P2 C21 C22 56.65(18) . . . . ?
C26 C21 C22 C23 0.0(3) . . . . ?
P2 C21 C22 C23 -177.15(17) . . . . ?
C21 C22 C23 C24 0.6(3) . . . . ?
C22 C23 C24 C25 -0.5(4) . . . . ?
C23 C24 C25 C26 -0.2(4) . . . . ?
C24 C25 C26 C21 0.8(3) . . . . ?
C22 C21 C26 C25 -0.7(3) . . . . ?
P2 C21 C26 C25 176.35(17) . . . . ?

loop_
_cod_related_entry_id
_cod_related_entry_database
_cod_related_entry_code
1 ChemSpider 30652635
